data_4076539
loop_
_publ_author_name
'West, Joseph K.'
'Stahl, Lothar'

_publ_section_title
;
 Insertions of Cyclic and Acyclic Germanium and Tin Heterocarbenoids into
 Phosphorus--Chlorine Bonds: Syntheses, Structures, and Reactivities
;
_journal_issue 5
_journal_name_full Organometallics
_journal_page_first 2042
_journal_paper_doi 10.1021/om3000168
_journal_volume 31
_journal_year 2012
_chemical_formula_sum 'C24 H46 Cl Ge N2 P Si4'
_chemical_formula_weight 614.00
_chemical_name_systematic
;

 ?

;
_space_group_IT_number 2
_symmetry_cell_setting triclinic
_symmetry_space_group_name_Hall '-P 1'
_symmetry_space_group_name_H-M 'P -1'
_atom_sites_solution_hydrogens geom
_atom_sites_solution_primary direct
_atom_sites_solution_secondary difmap
_audit_creation_method SHELXL-97
_cell_angle_alpha 89.039(2)
_cell_angle_beta 78.051(2)
_cell_angle_gamma 67.828(2)
_cell_formula_units_Z 2
_cell_length_a 9.0100(10)
_cell_length_b 11.5526(13)
_cell_length_c 17.337(2)
_cell_measurement_reflns_used 5319
_cell_measurement_temperature 173(2)
_cell_measurement_theta_max 28.08
_cell_measurement_theta_min 2.19
_cell_volume 1631.2(3)
_computing_cell_refinement 'Bruker SMART'
_computing_data_collection 'Bruker SMART'
_computing_data_reduction 'Bruker SAINT'
_computing_molecular_graphics 'Bruker SHELXTL'
_computing_publication_material 'Bruker SHELXTL'
_computing_structure_refinement 'SHELXL-97 (Sheldrick, 1997)'
_computing_structure_solution 'SHELXS-97 (Sheldrick, 1990)'
_diffrn_ambient_temperature 173(2)
_diffrn_measured_fraction_theta_full 0.988
_diffrn_measured_fraction_theta_max 0.988
_diffrn_measurement_device_type 'CCD area detector'
_diffrn_measurement_method 'phi and omega scans'
_diffrn_radiation_monochromator graphite
_diffrn_radiation_source 'fine-focus sealed tube'
_diffrn_radiation_type MoK\a
_diffrn_radiation_wavelength 0.71073
_diffrn_reflns_av_R_equivalents 0.0186
_diffrn_reflns_av_sigmaI/netI 0.0297
_diffrn_reflns_limit_h_max 10
_diffrn_reflns_limit_h_min -11
_diffrn_reflns_limit_k_max 14
_diffrn_reflns_limit_k_min -14
_diffrn_reflns_limit_l_max 21
_diffrn_reflns_limit_l_min -21
_diffrn_reflns_number 12778
_diffrn_reflns_theta_full 26.00
_diffrn_reflns_theta_max 26.00
_diffrn_reflns_theta_min 1.20
_exptl_absorpt_coefficient_mu 1.232
_exptl_absorpt_correction_T_max 0.8662
_exptl_absorpt_correction_T_min 0.7400
_exptl_absorpt_correction_type multi-scan
_exptl_absorpt_process_details SADABS
_exptl_crystal_colour colorless
_exptl_crystal_density_diffrn 1.250
_exptl_crystal_density_meas 0
_exptl_crystal_density_method 'not measured'
_exptl_crystal_description bar
_exptl_crystal_F_000 648
_exptl_crystal_size_max 0.26
_exptl_crystal_size_mid 0.14
_exptl_crystal_size_min 0.12
_refine_diff_density_max 0.693
_refine_diff_density_min -0.287
_refine_diff_density_rms 0.068
_refine_ls_extinction_method none
_refine_ls_goodness_of_fit_ref 1.059
_refine_ls_hydrogen_treatment constr
_refine_ls_matrix_type full
_refine_ls_number_parameters 310
_refine_ls_number_reflns 6335
_refine_ls_number_restraints 0
_refine_ls_restrained_S_all 1.059
_refine_ls_R_factor_all 0.0405
_refine_ls_R_factor_gt 0.0342
_refine_ls_shift/su_max 0.002
_refine_ls_shift/su_mean 0.000
_refine_ls_structure_factor_coef Fsqd
_refine_ls_weighting_details 'calc w=1/[\s^2^(Fo^2^)+(0.0486P)^2^+0.7050P] where P=(Fo^2^+2Fc^2^)/3'
_refine_ls_weighting_scheme calc
_refine_ls_wR_factor_gt 0.0858
_refine_ls_wR_factor_ref 0.0922
_reflns_number_gt 5519
_reflns_number_total 6335
_reflns_threshold_expression >2sigma(I)
_cod_data_source_file om3000168_si_001.cif
_cod_data_source_block 8
_cod_depositor_comments
;
The following automatic conversions were performed:

'_symmetry_cell_setting' value 'Triclinic' changed to 'triclinic'
according to /home/saulius/struct/CIF-dictionaries/cif_core.dic
dictionary named 'cif_core.dic' version 2.4.1 from 2010-06-29.

Automatic conversion script
Id: cif_fix_values 1715 2011-07-08 13:25:40Z adriana 
;
_cod_original_sg_symbol_H-M P-1
_cod_database_code 4076539

loop_
_symmetry_equiv_pos_as_xyz
'x, y, z'
'-x, -y, -z'

loop_
_atom_site_label
_atom_site_type_symbol
_atom_site_fract_x
_atom_site_fract_y
_atom_site_fract_z
_atom_site_U_iso_or_equiv
_atom_site_adp_type
_atom_site_occupancy
_atom_site_symmetry_multiplicity
_atom_site_calc_flag
_atom_site_refinement_flags
Ge1 Ge 0.89611(3) 0.53534(2) 0.256328(13) 0.02277(8) Uani 1 1 d .
Cl1 Cl 1.11904(7) 0.51560(6) 0.29661(4) 0.03403(15) Uani 1 1 d .
P1 P 0.98073(7) 0.51854(6) 0.11834(3) 0.02533(14) Uani 1 1 d .
Si1 Si 0.94127(8) 0.26433(6) 0.32756(4) 0.02799(15) Uani 1 1 d .
Si2 Si 0.62274(8) 0.43554(6) 0.28840(4) 0.02642(15) Uani 1 1 d .
Si3 Si 0.62148(9) 0.81289(6) 0.25443(5) 0.03494(17) Uani 1 1 d .
Si4 Si 0.75061(9) 0.72604(7) 0.40086(4) 0.03666(18) Uani 1 1 d .
N1 N 0.8290(2) 0.40742(17) 0.29091(11) 0.0240(4) Uani 1 1 d .
N2 N 0.7476(2) 0.69037(17) 0.30188(11) 0.0269(4) Uani 1 1 d .
C1 C 1.1259(3) 0.3544(2) 0.10565(13) 0.0290(5) Uani 1 1 d .
C2 C 1.0762(3) 0.2690(2) 0.07307(15) 0.0371(6) Uani 1 1 d .
H2 H 0.9711 0.2970 0.0604 0.045 Uiso 1 1 calc R
C3 C 1.1791(4) 0.1437(3) 0.05911(16) 0.0469(7) Uani 1 1 d .
H3 H 1.1440 0.0862 0.0372 0.056 Uiso 1 1 calc R
C4 C 1.3316(4) 0.1024(3) 0.07679(17) 0.0494(8) Uani 1 1 d .
H4 H 1.4019 0.0165 0.0669 0.059 Uiso 1 1 calc R
C5 C 1.3830(4) 0.1854(3) 0.10897(17) 0.0470(7) Uani 1 1 d .
H5 H 1.4884 0.1563 0.1214 0.056 Uiso 1 1 calc R
C6 C 1.2808(3) 0.3114(3) 0.12328(15) 0.0378(6) Uani 1 1 d .
H6 H 1.3170 0.3683 0.1452 0.045 Uiso 1 1 calc R
C7 C 1.1160(3) 0.6067(2) 0.10243(13) 0.0272(5) Uani 1 1 d .
C8 C 1.2426(3) 0.5745(2) 0.03513(14) 0.0308(5) Uani 1 1 d .
H8 H 1.2662 0.5015 0.0028 0.037 Uiso 1 1 calc R
C9 C 1.3340(3) 0.6475(3) 0.01486(15) 0.0376(6) Uani 1 1 d .
H9 H 1.4204 0.6239 -0.0310 0.045 Uiso 1 1 calc R
C10 C 1.3011(3) 0.7546(3) 0.06060(17) 0.0419(7) Uani 1 1 d .
H10 H 1.3639 0.8048 0.0462 0.050 Uiso 1 1 calc R
C11 C 1.1759(4) 0.7882(3) 0.12761(17) 0.0420(6) Uani 1 1 d .
H11 H 1.1520 0.8619 0.1593 0.050 Uiso 1 1 calc R
C12 C 1.0856(3) 0.7143(2) 0.14833(15) 0.0343(6) Uani 1 1 d .
H12 H 1.0010 0.7374 0.1949 0.041 Uiso 1 1 calc R
C13 C 1.1477(3) 0.2434(3) 0.34364(18) 0.0418(6) Uani 1 1 d .
H13A H 1.2167 0.2513 0.2938 0.063 Uiso 1 1 calc R
H13B H 1.1987 0.1602 0.3625 0.063 Uiso 1 1 calc R
H13C H 1.1362 0.3077 0.3831 0.063 Uiso 1 1 calc R
C14 C 0.9829(4) 0.1267(2) 0.25966(17) 0.0409(6) Uani 1 1 d .
H14A H 0.8829 0.1364 0.2416 0.061 Uiso 1 1 calc R
H14B H 1.0171 0.0499 0.2877 0.061 Uiso 1 1 calc R
H14C H 1.0704 0.1215 0.2140 0.061 Uiso 1 1 calc R
C15 C 0.8230(4) 0.2476(3) 0.42639(16) 0.0470(7) Uani 1 1 d .
H15A H 0.8223 0.3084 0.4653 0.071 Uiso 1 1 calc R
H15B H 0.8747 0.1626 0.4426 0.071 Uiso 1 1 calc R
H15C H 0.7099 0.2629 0.4230 0.071 Uiso 1 1 calc R
C24 C 0.5833(3) 0.2892(3) 0.2815(2) 0.0485(8) Uani 1 1 d .
H24A H 0.6472 0.2417 0.2313 0.073 Uiso 1 1 calc R
H24B H 0.4662 0.3108 0.2841 0.073 Uiso 1 1 calc R
H24C H 0.6159 0.2382 0.3254 0.073 Uiso 1 1 calc R
C25 C 0.4766(3) 0.5306(3) 0.37769(15) 0.0385(6) Uani 1 1 d .
H25A H 0.4964 0.4836 0.4246 0.058 Uiso 1 1 calc R
H25B H 0.3638 0.5491 0.3724 0.058 Uiso 1 1 calc R
H25C H 0.4924 0.6092 0.3831 0.058 Uiso 1 1 calc R
C23 C 0.5707(3) 0.5129(2) 0.19741(15) 0.0338(6) Uani 1 1 d .
H23A H 0.5855 0.5927 0.1963 0.051 Uiso 1 1 calc R
H23B H 0.4563 0.5283 0.1970 0.051 Uiso 1 1 calc R
H23C H 0.6430 0.4585 0.1509 0.051 Uiso 1 1 calc R
C33 C 0.6697(4) 0.7934(3) 0.14405(17) 0.0448(7) Uani 1 1 d .
H33A H 0.7835 0.7849 0.1236 0.067 Uiso 1 1 calc R
H33B H 0.5954 0.8670 0.1233 0.067 Uiso 1 1 calc R
H33C H 0.6555 0.7183 0.1275 0.067 Uiso 1 1 calc R
C34 C 0.3987(3) 0.8405(3) 0.28767(19) 0.0498(8) Uani 1 1 d .
H34A H 0.3822 0.7638 0.2767 0.075 Uiso 1 1 calc R
H34B H 0.3340 0.9084 0.2592 0.075 Uiso 1 1 calc R
H34C H 0.3633 0.8637 0.3445 0.075 Uiso 1 1 calc R
C35 C 0.6463(4) 0.9626(3) 0.2748(2) 0.0565(8) Uani 1 1 d .
H35A H 0.6302 0.9781 0.3319 0.085 Uiso 1 1 calc R
H35B H 0.5647 1.0321 0.2545 0.085 Uiso 1 1 calc R
H35C H 0.7568 0.9560 0.2486 0.085 Uiso 1 1 calc R
C45 C 0.5431(4) 0.8321(3) 0.45677(18) 0.0533(8) Uani 1 1 d .
H45A H 0.5072 0.9111 0.4310 0.080 Uiso 1 1 calc R
H45B H 0.5488 0.8489 0.5111 0.080 Uiso 1 1 calc R
H45C H 0.4647 0.7918 0.4575 0.080 Uiso 1 1 calc R
C43 C 0.8956(4) 0.8049(3) 0.4053(2) 0.0577(9) Uani 1 1 d .
H43A H 1.0083 0.7466 0.3836 0.087 Uiso 1 1 calc R
H43B H 0.8853 0.8305 0.4604 0.087 Uiso 1 1 calc R
H43C H 0.8692 0.8788 0.3743 0.087 Uiso 1 1 calc R
C44 C 0.8023(4) 0.5839(3) 0.45826(15) 0.0443(7) Uani 1 1 d .
H44A H 0.7340 0.5378 0.4511 0.066 Uiso 1 1 calc R
H44B H 0.7819 0.6089 0.5144 0.066 Uiso 1 1 calc R
H44C H 0.9184 0.5302 0.4395 0.066 Uiso 1 1 calc R

loop_
_atom_site_aniso_label
_atom_site_aniso_U_11
_atom_site_aniso_U_22
_atom_site_aniso_U_33
_atom_site_aniso_U_23
_atom_site_aniso_U_13
_atom_site_aniso_U_12
Ge1 0.01896(13) 0.02379(14) 0.02670(14) 0.00238(9) -0.00564(9) -0.00910(10)
Cl1 0.0250(3) 0.0426(4) 0.0408(3) 0.0057(3) -0.0133(2) -0.0168(3)
P1 0.0230(3) 0.0254(3) 0.0278(3) 0.0032(2) -0.0059(2) -0.0093(2)
Si1 0.0255(3) 0.0265(3) 0.0320(3) 0.0065(3) -0.0069(3) -0.0098(3)
Si2 0.0207(3) 0.0260(3) 0.0348(4) 0.0015(3) -0.0069(3) -0.0110(3)
Si3 0.0307(4) 0.0229(3) 0.0481(4) 0.0030(3) -0.0077(3) -0.0072(3)
Si4 0.0394(4) 0.0391(4) 0.0352(4) -0.0073(3) -0.0044(3) -0.0205(3)
N1 0.0211(10) 0.0240(10) 0.0299(10) 0.0046(8) -0.0068(8) -0.0113(8)
N2 0.0244(10) 0.0220(10) 0.0335(10) -0.0018(8) -0.0037(8) -0.0092(8)
C1 0.0299(13) 0.0273(12) 0.0246(11) 0.0040(9) -0.0021(10) -0.0074(10)
C2 0.0434(16) 0.0328(14) 0.0340(13) 0.0027(11) -0.0082(11) -0.0133(12)
C3 0.066(2) 0.0304(15) 0.0398(15) -0.0012(12) -0.0104(14) -0.0142(14)
C4 0.0558(19) 0.0311(15) 0.0403(15) 0.0025(12) 0.0014(14) 0.0005(14)
C5 0.0355(16) 0.0454(17) 0.0429(16) 0.0103(13) -0.0030(12) 0.0004(13)
C6 0.0298(14) 0.0373(15) 0.0404(14) 0.0060(11) -0.0054(11) -0.0077(11)
C7 0.0248(12) 0.0297(12) 0.0297(12) 0.0084(10) -0.0084(10) -0.0124(10)
C8 0.0289(13) 0.0340(13) 0.0305(12) 0.0048(10) -0.0080(10) -0.0126(11)
C9 0.0298(14) 0.0476(16) 0.0362(14) 0.0054(12) -0.0025(11) -0.0180(12)
C10 0.0425(16) 0.0438(16) 0.0490(16) 0.0098(13) -0.0085(13) -0.0279(13)
C11 0.0476(17) 0.0369(15) 0.0459(16) 0.0015(12) -0.0073(13) -0.0225(13)
C12 0.0330(14) 0.0314(13) 0.0370(13) 0.0010(10) -0.0019(11) -0.0135(11)
C13 0.0328(14) 0.0372(15) 0.0579(17) 0.0126(13) -0.0197(13) -0.0114(12)
C14 0.0430(16) 0.0271(13) 0.0503(16) 0.0025(11) -0.0128(13) -0.0096(12)
C15 0.0467(17) 0.0467(17) 0.0405(15) 0.0166(13) -0.0024(13) -0.0142(14)
C24 0.0330(15) 0.0329(15) 0.089(2) 0.0071(14) -0.0224(15) -0.0181(12)
C25 0.0247(13) 0.0486(16) 0.0403(14) 0.0013(12) -0.0029(11) -0.0139(12)
C23 0.0276(13) 0.0380(14) 0.0381(14) 0.0017(11) -0.0114(11) -0.0129(11)
C33 0.0386(16) 0.0361(15) 0.0527(17) 0.0169(13) -0.0166(13) -0.0037(12)
C34 0.0308(15) 0.0408(16) 0.067(2) -0.0011(14) -0.0100(14) -0.0020(12)
C35 0.061(2) 0.0294(15) 0.081(2) 0.0073(15) -0.0163(18) -0.0188(15)
C45 0.0543(19) 0.0477(18) 0.0518(18) -0.0184(14) 0.0058(15) -0.0209(15)
C43 0.065(2) 0.064(2) 0.0583(19) -0.0111(16) -0.0136(16) -0.0402(18)
C44 0.0509(18) 0.0566(18) 0.0300(13) 0.0012(12) -0.0109(12) -0.0246(15)

loop_
_atom_type_symbol
_atom_type_description
_atom_type_scat_dispersion_real
_atom_type_scat_dispersion_imag
_atom_type_scat_source
C C 0.0033 0.0016 'International Tables Vol C Tables 4.2.6.8 and 6.1.1.4'
H H 0.0000 0.0000 'International Tables Vol C Tables 4.2.6.8 and 6.1.1.4'
N N 0.0061 0.0033 'International Tables Vol C Tables 4.2.6.8 and 6.1.1.4'
Si Si 0.0817 0.0704 'International Tables Vol C Tables 4.2.6.8 and 6.1.1.4'
P P 0.1023 0.0942 'International Tables Vol C Tables 4.2.6.8 and 6.1.1.4'
Cl Cl 0.1484 0.1585 'International Tables Vol C Tables 4.2.6.8 and 6.1.1.4'
Ge Ge 0.1547 1.8001 'International Tables Vol C Tables 4.2.6.8 and 6.1.1.4'

loop_
_geom_angle_atom_site_label_1
_geom_angle_atom_site_label_2
_geom_angle_atom_site_label_3
_geom_angle
N1 Ge1 N2 112.27(8)
N1 Ge1 Cl1 110.02(6)
N2 Ge1 Cl1 103.09(6)
N1 Ge1 P1 110.84(6)
N2 Ge1 P1 116.45(6)
Cl1 Ge1 P1 103.35(2)
C1 P1 C7 103.16(11)
C1 P1 Ge1 98.61(7)
C7 P1 Ge1 102.16(8)
N1 Si1 C13 117.05(11)
N1 Si1 C14 112.01(11)
C13 Si1 C14 103.83(13)
N1 Si1 C15 109.26(11)
C13 Si1 C15 105.08(14)
C14 Si1 C15 109.15(14)
N1 Si2 C23 110.41(11)
N1 Si2 C25 111.91(11)
C23 Si2 C25 110.47(12)
N1 Si2 C24 113.33(11)
C23 Si2 C24 103.45(14)
C25 Si2 C24 106.91(14)
N2 Si3 C33 115.61(11)
N2 Si3 C34 112.54(12)
C33 Si3 C34 106.41(14)
N2 Si3 C35 110.30(13)
C33 Si3 C35 103.45(15)
C34 Si3 C35 107.89(15)
N2 Si4 C44 111.81(11)
N2 Si4 C43 112.04(13)
C44 Si4 C43 109.68(15)
N2 Si4 C45 111.56(13)
C44 Si4 C45 104.01(14)
C43 Si4 C45 107.35(14)
Si1 N1 Si2 116.74(10)
Si1 N1 Ge1 128.68(11)
Si2 N1 Ge1 114.56(10)
Si3 N2 Si4 116.41(11)
Si3 N2 Ge1 126.93(11)
Si4 N2 Ge1 116.20(11)
C6 C1 C2 118.7(2)
C6 C1 P1 125.0(2)
C2 C1 P1 116.18(19)
C3 C2 C1 120.5(3)
C4 C3 C2 120.2(3)
C3 C4 C5 120.2(3)
C4 C5 C6 120.1(3)
C5 C6 C1 120.2(3)
C12 C7 C8 117.7(2)
C12 C7 P1 123.19(18)
C8 C7 P1 118.49(18)
C9 C8 C7 120.9(2)
C10 C9 C8 120.6(2)
C9 C10 C11 119.5(2)
C12 C11 C10 119.9(3)
C11 C12 C7 121.4(2)

loop_
_geom_bond_atom_site_label_1
_geom_bond_atom_site_label_2
_geom_bond_distance
Ge1 N1 1.8448(18)
Ge1 N2 1.8501(18)
Ge1 Cl1 2.1918(6)
Ge1 P1 2.3432(7)
P1 C1 1.838(2)
P1 C7 1.840(2)
Si1 N1 1.769(2)
Si1 C13 1.862(3)
Si1 C14 1.867(3)
Si1 C15 1.870(3)
Si2 N1 1.7717(19)
Si2 C23 1.857(3)
Si2 C25 1.859(3)
Si2 C24 1.865(3)
Si3 N2 1.762(2)
Si3 C33 1.870(3)
Si3 C34 1.873(3)
Si3 C35 1.874(3)
Si4 N2 1.779(2)
Si4 C44 1.861(3)
Si4 C43 1.866(3)
Si4 C45 1.870(3)
C1 C6 1.392(4)
C1 C2 1.396(4)
C2 C3 1.385(4)
C3 C4 1.372(4)
C4 C5 1.380(4)
C5 C6 1.391(4)
C7 C12 1.393(3)
C7 C8 1.394(3)
C8 C9 1.382(4)
C9 C10 1.380(4)
C10 C11 1.384(4)
C11 C12 1.383(4)
